data_2239056
loop_
_publ_author_name
'Park, Ki-Min'
'Oh, Hankook'
'Kang, Youngjin'

_publ_section_title
;
 2,2'-Bi(9,9-diethylfluorene)
;
_journal_coeditor_code SJ5384
_journal_issue 2
_journal_name_full 'Acta Crystallographica Section E'
_journal_page_first o185
_journal_paper_doi 10.1107/S1600536814001378
_journal_volume 70
_journal_year 2014
_chemical_formula_moiety 'C34 H34'
_chemical_formula_sum 'C34 H34'
_chemical_formula_weight 442.61
_chemical_name_common
;
2,2'-Bi(9,9-diethylfluorene)
;
_chemical_name_systematic
;
 9,9,9',9'-Tetraethyl-2,2'-bi(9<i>H</i>-fluorene)
;
_space_group_IT_number 2
_symmetry_cell_setting triclinic
_symmetry_space_group_name_Hall '-P 1'
_symmetry_space_group_name_H-M 'P -1'
_atom_sites_solution_hydrogens geom
_atom_sites_solution_primary direct
_atom_sites_solution_secondary difmap
_audit_creation_method SHELXL-97
_cell_angle_alpha 69.7250(10)
_cell_angle_beta 89.3680(10)
_cell_angle_gamma 73.4330(10)
_cell_formula_units_Z 4
_cell_length_a 12.3149(6)
_cell_length_b 14.8415(7)
_cell_length_c 15.8795(8)
_cell_measurement_reflns_used 6198
_cell_measurement_temperature 173(2)
_cell_measurement_theta_max 28.26
_cell_measurement_theta_min 2.31
_cell_volume 2597.0(2)
_computing_cell_refinement '<i>SAINT</i> (Bruker, 2006)'
_computing_data_collection '<i>APEX2</i> (Bruker, 2006)'
_computing_data_reduction '<i>SAINT</i> (Bruker, 2006)'
_computing_molecular_graphics '<i>SHELXTL</i> (Sheldrick, 2008)'
_computing_publication_material '<i>SHELXTL</i> (Sheldrick, 2008)'
_computing_structure_refinement '<i>SHELXL97</i> (Sheldrick, 2008)'
_computing_structure_solution '<i>SHELXS97</i> (Sheldrick, 2008)'
_diffrn_ambient_temperature 173(2)
_diffrn_measured_fraction_theta_full 0.980
_diffrn_measured_fraction_theta_max 0.980
_diffrn_measurement_device_type 'Bruker APEXII CCD area detector'
_diffrn_measurement_method '\f and \w scans'
_diffrn_radiation_monochromator graphite
_diffrn_radiation_source 'fine-focus sealed tube'
_diffrn_radiation_type MoK\a
_diffrn_radiation_wavelength 0.71073
_diffrn_reflns_av_R_equivalents 0.0317
_diffrn_reflns_av_sigmaI/netI 0.0481
_diffrn_reflns_limit_h_max 15
_diffrn_reflns_limit_h_min -12
_diffrn_reflns_limit_k_max 18
_diffrn_reflns_limit_k_min -18
_diffrn_reflns_limit_l_max 14
_diffrn_reflns_limit_l_min -19
_diffrn_reflns_number 14768
_diffrn_reflns_theta_full 26.00
_diffrn_reflns_theta_max 26.00
_diffrn_reflns_theta_min 1.37
_exptl_absorpt_coefficient_mu 0.063
_exptl_absorpt_correction_T_max 0.9843
_exptl_absorpt_correction_T_min 0.9750
_exptl_absorpt_correction_type multi-scan
_exptl_absorpt_process_details '(<i>SADABS</i>; Sheldrick, 1996)'
_exptl_crystal_colour colourless
_exptl_crystal_density_diffrn 1.132
_exptl_crystal_density_method 'not measured'
_exptl_crystal_description block
_exptl_crystal_F_000 952
_exptl_crystal_size_max 0.40
_exptl_crystal_size_mid 0.35
_exptl_crystal_size_min 0.25
_refine_diff_density_max 0.269
_refine_diff_density_min -0.255
_refine_ls_extinction_method none
_refine_ls_goodness_of_fit_ref 1.077
_refine_ls_hydrogen_treatment constr
_refine_ls_matrix_type full
_refine_ls_number_parameters 613
_refine_ls_number_reflns 10001
_refine_ls_number_restraints 0
_refine_ls_restrained_S_all 1.077
_refine_ls_R_factor_all 0.0846
_refine_ls_R_factor_gt 0.0585
_refine_ls_shift/su_max 0.000
_refine_ls_shift/su_mean <0.001
_refine_ls_structure_factor_coef Fsqd
_refine_ls_weighting_details 'calc w=1/[\s^2^(Fo^2^)+(0.0373P)^2^+1.6362P] where P=(Fo^2^+2Fc^2^)/3'
_refine_ls_weighting_scheme calc
_refine_ls_wR_factor_gt 0.1195
_refine_ls_wR_factor_ref 0.1350
_reflns_number_gt 7320
_reflns_number_total 10001
_reflns_threshold_expression I>2\s(I)
_cod_data_source_file sj5384sup1.cif
_cod_data_source_block I
_cod_database_code 2239056
_cod_database_fobs_code 2239056

loop_
_symmetry_equiv_pos_as_xyz
'x, y, z'
'-x, -y, -z'

loop_
_atom_site_type_symbol
_atom_site_label
_atom_site_fract_x
_atom_site_fract_y
_atom_site_fract_z
_atom_site_U_iso_or_equiv
_atom_site_adp_type
_atom_site_calc_flag
_atom_site_refinement_flags
_atom_site_occupancy
_atom_site_symmetry_multiplicity
C C1 0.34960(19) 0.12638(16) 0.07528(15) 0.0320(5) Uani d . 1 1
C C2 0.33666(18) 0.21742(16) -0.01130(15) 0.0315(5) Uani d . 1 1
C C3 0.3600(2) 0.21887(18) -0.09731(16) 0.0408(6) Uani d . 1 1
H H3 0.3901 0.1578 -0.1081 0.049 Uiso calc R 1 1
C C4 0.3385(2) 0.31178(19) -0.16778(16) 0.0425(6) Uani d . 1 1
H H4 0.3540 0.3138 -0.2270 0.051 Uiso calc R 1 1
C C5 0.2948(2) 0.40117(17) -0.15222(16) 0.0366(5) Uani d . 1 1
H H5 0.2801 0.4637 -0.2010 0.044 Uiso calc R 1 1
C C6 0.27234(18) 0.39989(16) -0.06604(15) 0.0303(5) Uani d . 1 1
H H6 0.2427 0.4610 -0.0553 0.036 Uiso calc R 1 1
C C7 0.29396(16) 0.30763(16) 0.00414(14) 0.0266(5) Uani d . 1 1
C C8 0.27622(16) 0.28309(15) 0.10035(14) 0.0254(4) Uani d . 1 1
C C9 0.23575(17) 0.34442(15) 0.14993(14) 0.0273(5) Uani d . 1 1
H H9 0.2155 0.4156 0.1219 0.033 Uiso calc R 1 1
C C10 0.22538(17) 0.30043(15) 0.24073(14) 0.0271(5) Uani d . 1 1
H H10 0.1978 0.3424 0.2747 0.033 Uiso calc R 1 1
C C11 0.25446(16) 0.19547(15) 0.28429(14) 0.0247(4) Uani d . 1 1
C C12 0.29613(17) 0.13462(15) 0.23337(14) 0.0273(5) Uani d . 1 1
H H12 0.3170 0.0634 0.2612 0.033 Uiso calc R 1 1
C C13 0.30680(17) 0.17834(15) 0.14255(14) 0.0267(5) Uani d . 1 1
C C14 0.23690(16) 0.15167(15) 0.38076(14) 0.0245(4) Uani d . 1 1
C C15 0.24091(16) 0.20295(15) 0.43988(14) 0.0258(5) Uani d . 1 1
H H15 0.2596 0.2644 0.4188 0.031 Uiso calc R 1 1
C C16 0.21796(17) 0.16465(15) 0.52783(14) 0.0260(5) Uani d . 1 1
C C17 0.22179(18) 0.20635(17) 0.60234(15) 0.0310(5) Uani d . 1 1
C C18 0.17970(18) 0.13300(17) 0.67919(15) 0.0320(5) Uani d . 1 1
C C19 0.1576(2) 0.13455(19) 0.76502(16) 0.0400(6) Uani d . 1 1
H H19 0.1666 0.1875 0.7822 0.048 Uiso calc R 1 1
C C20 0.1221(2) 0.0573(2) 0.82521(17) 0.0438(6) Uani d . 1 1
H H20 0.1059 0.0581 0.8836 0.053 Uiso calc R 1 1
C C21 0.1101(2) -0.02093(19) 0.80109(17) 0.0419(6) Uani d . 1 1
H H21 0.0866 -0.0734 0.8433 0.050 Uiso calc R 1 1
C C22 0.13196(19) -0.02323(17) 0.71561(15) 0.0350(5) Uani d . 1 1
H H22 0.1238 -0.0768 0.6990 0.042 Uiso calc R 1 1
C C23 0.16601(17) 0.05458(16) 0.65500(14) 0.0283(5) Uani d . 1 1
C C24 0.19018(16) 0.07423(15) 0.56038(14) 0.0258(5) Uani d . 1 1
C C25 0.18838(18) 0.02103(15) 0.50411(15) 0.0293(5) Uani d . 1 1
H H25 0.1714 -0.0411 0.5260 0.035 Uiso calc R 1 1
C C26 0.21181(17) 0.05987(16) 0.41523(15) 0.0289(5) Uani d . 1 1
H H26 0.2108 0.0233 0.3767 0.035 Uiso calc R 1 1
C C27 0.4756(2) 0.06177(19) 0.10259(17) 0.0448(7) Uani d . 1 1
H H27A 0.4794 0.0018 0.1567 0.054 Uiso calc R 1 1
H H27B 0.5042 0.0378 0.0532 0.054 Uiso calc R 1 1
C C28 0.5540(2) 0.1161(2) 0.1227(2) 0.0598(8) Uani d . 1 1
H H28A 0.6317 0.0701 0.1395 0.072 Uiso calc R 1 1
H H28B 0.5279 0.1386 0.1727 0.072 Uiso calc R 1 1
H H28C 0.5528 0.1745 0.0690 0.072 Uiso calc R 1 1
C C29 0.2755(2) 0.06115(17) 0.06740(17) 0.0404(6) Uani d . 1 1
H H29A 0.3030 0.0325 0.0206 0.048 Uiso calc R 1 1
H H29B 0.2858 0.0043 0.1255 0.048 Uiso calc R 1 1
C C30 0.1493(2) 0.11732(19) 0.04379(19) 0.0481(7) Uani d . 1 1
H H30A 0.1081 0.0709 0.0403 0.058 Uiso calc R 1 1
H H30B 0.1377 0.1725 -0.0146 0.058 Uiso calc R 1 1
H H30C 0.1206 0.1448 0.0904 0.058 Uiso calc R 1 1
C C31 0.3473(2) 0.1978(2) 0.62692(17) 0.0421(6) Uani d . 1 1
H H31A 0.3711 0.2480 0.5769 0.051 Uiso calc R 1 1
H H31B 0.3503 0.2157 0.6812 0.051 Uiso calc R 1 1
C C32 0.4327(2) 0.0948(2) 0.64500(18) 0.0504(7) Uani d . 1 1
H H32A 0.5088 0.0964 0.6602 0.061 Uiso calc R 1 1
H H32B 0.4328 0.0770 0.5910 0.061 Uiso calc R 1 1
H H32C 0.4114 0.0445 0.6955 0.061 Uiso calc R 1 1
C C33 0.1486(2) 0.31692(17) 0.57677(16) 0.0378(6) Uani d . 1 1
H H33A 0.1510 0.3369 0.6299 0.045 Uiso calc R 1 1
H H33B 0.1830 0.3596 0.5284 0.045 Uiso calc R 1 1
C C34 0.0246(2) 0.33856(18) 0.54482(18) 0.0443(6) Uani d . 1 1
H H34A -0.0153 0.4103 0.5299 0.053 Uiso calc R 1 1
H H34B -0.0114 0.2985 0.5928 0.053 Uiso calc R 1 1
H H34C 0.0207 0.3208 0.4912 0.053 Uiso calc R 1 1
C C35 0.38207(18) -0.33106(17) 0.59294(15) 0.0321(5) Uani d . 1 1
C C36 0.33463(18) -0.27599(17) 0.49421(15) 0.0311(5) Uani d . 1 1
C C37 0.3905(2) -0.27170(19) 0.41756(16) 0.0387(6) Uani d . 1 1
H H37 0.4694 -0.3063 0.4225 0.046 Uiso calc R 1 1
C C38 0.3300(2) -0.2161(2) 0.33283(17) 0.0444(6) Uani d . 1 1
H H38 0.3682 -0.2120 0.2799 0.053 Uiso calc R 1 1
C C39 0.2141(2) -0.16648(19) 0.32548(17) 0.0433(6) Uani d . 1 1
H H39 0.1736 -0.1289 0.2675 0.052 Uiso calc R 1 1
C C40 0.1573(2) -0.17142(17) 0.40182(16) 0.0360(5) Uani d . 1 1
H H40 0.0782 -0.1375 0.3966 0.043 Uiso calc R 1 1
C C41 0.21772(18) -0.22685(16) 0.48666(15) 0.0292(5) Uani d . 1 1
C C42 0.18096(17) -0.24496(15) 0.57759(14) 0.0262(5) Uani d . 1 1
C C43 0.07414(17) -0.21580(16) 0.60712(15) 0.0295(5) Uani d . 1 1
H H43 0.0090 -0.1782 0.5649 0.035 Uiso calc R 1 1
C C44 0.06406(17) -0.24229(16) 0.69869(15) 0.0295(5) Uani d . 1 1
H H44 -0.0090 -0.2232 0.7187 0.035 Uiso calc R 1 1
C C45 0.15895(17) -0.29669(15) 0.76306(14) 0.0257(5) Uani d . 1 1
C C46 0.26606(17) -0.32621(15) 0.73185(14) 0.0271(5) Uani d . 1 1
H H46 0.3316 -0.3629 0.7739 0.033 Uiso calc R 1 1
C C47 0.27660(17) -0.30221(15) 0.64076(14) 0.0271(5) Uani d . 1 1
C C48 0.14490(16) -0.32232(15) 0.86046(14) 0.0247(4) Uani d . 1 1
C C49 0.22403(16) -0.31726(15) 0.92071(14) 0.0261(5) Uani d . 1 1
H H49 0.2878 -0.2954 0.8989 0.031 Uiso calc R 1 1
C C50 0.20895(16) -0.34417(15) 1.01157(14) 0.0252(5) Uani d . 1 1
C C51 0.28110(18) -0.34259(17) 1.08828(15) 0.0299(5) Uani d . 1 1
C C52 0.22231(18) -0.38944(16) 1.17006(15) 0.0295(5) Uani d . 1 1
C C53 0.2525(2) -0.41327(18) 1.26060(16) 0.0369(5) Uani d . 1 1
H H53 0.3198 -0.4034 1.2793 0.044 Uiso calc R 1 1
C C54 0.1828(2) -0.45193(19) 1.32392(17) 0.0437(6) Uani d . 1 1
H H54 0.2034 -0.4694 1.3863 0.052 Uiso calc R 1 1
C C55 0.0833(2) -0.46527(19) 1.29676(16) 0.0412(6) Uani d . 1 1
H H55 0.0361 -0.4909 1.3407 0.049 Uiso calc R 1 1
C C56 0.05245(19) -0.44147(17) 1.20620(16) 0.0343(5) Uani d . 1 1
H H56 -0.0156 -0.4505 1.1877 0.041 Uiso calc R 1 1
C C57 0.12285(17) -0.40417(15) 1.14287(15) 0.0278(5) Uani d . 1 1
C C58 0.11462(16) -0.37654(15) 1.04451(14) 0.0251(4) Uani d . 1 1
C C59 0.03473(17) -0.38021(16) 0.98548(15) 0.0278(5) Uani d . 1 1
H H59 -0.0297 -0.4009 1.0072 0.033 Uiso calc R 1 1
C C60 0.05033(17) -0.35335(16) 0.89466(15) 0.0285(5) Uani d . 1 1
H H60 -0.0042 -0.3559 0.8544 0.034 Uiso calc R 1 1
C C61 0.48020(18) -0.2970(2) 0.61827(17) 0.0404(6) Uani d . 1 1
H H61A 0.5076 -0.3364 0.6826 0.048 Uiso calc R 1 1
H H61B 0.5439 -0.3135 0.5823 0.048 Uiso calc R 1 1
C C62 0.4501(2) -0.1860(2) 0.60386(19) 0.0496(7) Uani d . 1 1
H H62A 0.5170 -0.1714 0.6221 0.060 Uiso calc R 1 1
H H62B 0.3883 -0.1687 0.6402 0.060 Uiso calc R 1 1
H H62C 0.4257 -0.1460 0.5399 0.060 Uiso calc R 1 1
C C63 0.4234(2) -0.44648(18) 0.61561(18) 0.0442(6) Uani d . 1 1
H H63A 0.4920 -0.4629 0.5841 0.053 Uiso calc R 1 1
H H63B 0.4463 -0.4800 0.6812 0.053 Uiso calc R 1 1
C C64 0.3363(2) -0.4901(2) 0.59015(19) 0.0530(7) Uani d . 1 1
H H64A 0.3694 -0.5630 0.6069 0.064 Uiso calc R 1 1
H H64B 0.3147 -0.4592 0.5250 0.064 Uiso calc R 1 1
H H64C 0.2687 -0.4761 0.6222 0.064 Uiso calc R 1 1
C C65 0.2708(2) -0.23223(19) 1.07764(17) 0.0425(6) Uani d . 1 1
H H65A 0.3184 -0.2335 1.1281 0.051 Uiso calc R 1 1
H H65B 0.3022 -0.2010 1.0210 0.051 Uiso calc R 1 1
C C66 0.1507(2) -0.16619(19) 1.07594(19) 0.0508(7) Uani d . 1 1
H H66A 0.1523 -0.0983 1.0687 0.061 Uiso calc R 1 1
H H66B 0.1194 -0.1948 1.1327 0.061 Uiso calc R 1 1
H H66C 0.1029 -0.1629 1.0254 0.061 Uiso calc R 1 1
C C67 0.40812(18) -0.40071(19) 1.09331(16) 0.0387(6) Uani d . 1 1
H H67A 0.4392 -0.3662 1.0377 0.046 Uiso calc R 1 1
H H67B 0.4493 -0.3974 1.1448 0.046 Uiso calc R 1 1
C C68 0.43250(19) -0.51055(19) 1.10397(17) 0.0448(6) Uani d . 1 1
H H68A 0.5147 -0.5411 1.1061 0.054 Uiso calc R 1 1
H H68B 0.3937 -0.5150 1.0527 0.054 Uiso calc R 1 1
H H68C 0.4048 -0.5464 1.1601 0.054 Uiso calc R 1 1

loop_
_atom_site_aniso_label
_atom_site_aniso_U_11
_atom_site_aniso_U_22
_atom_site_aniso_U_33
_atom_site_aniso_U_12
_atom_site_aniso_U_13
_atom_site_aniso_U_23
C1 0.0391(13) 0.0252(11) 0.0252(12) 0.0006(9) 0.0053(9) -0.0095(9)
C2 0.0311(12) 0.0310(12) 0.0290(12) -0.0045(9) 0.0046(9) -0.0104(10)
C3 0.0546(15) 0.0333(13) 0.0322(14) -0.0066(11) 0.0085(11) -0.0144(11)
C4 0.0557(16) 0.0471(15) 0.0256(13) -0.0171(12) 0.0088(11) -0.0129(11)
C5 0.0416(13) 0.0330(13) 0.0312(13) -0.0140(10) 0.0007(10) -0.0044(10)
C6 0.0297(11) 0.0261(11) 0.0327(13) -0.0073(9) 0.0021(9) -0.0085(10)
C7 0.0207(10) 0.0305(11) 0.0286(12) -0.0065(8) 0.0029(8) -0.0114(9)
C8 0.0192(10) 0.0266(11) 0.0297(12) -0.0051(8) 0.0033(8) -0.0107(9)
C9 0.0251(11) 0.0228(11) 0.0331(13) -0.0056(8) 0.0034(9) -0.0100(9)
C10 0.0262(11) 0.0266(11) 0.0314(12) -0.0060(9) 0.0062(9) -0.0155(10)
C11 0.0169(10) 0.0290(11) 0.0282(12) -0.0048(8) 0.0012(8) -0.0118(9)
C12 0.0261(11) 0.0210(10) 0.0299(12) -0.0013(8) 0.0038(9) -0.0078(9)
C13 0.0217(10) 0.0262(11) 0.0297(12) -0.0007(8) 0.0033(8) -0.0124(9)
C14 0.0171(10) 0.0270(11) 0.0279(12) -0.0029(8) 0.0017(8) -0.0110(9)
C15 0.0227(10) 0.0259(11) 0.0299(12) -0.0088(8) 0.0039(8) -0.0104(9)
C16 0.0221(10) 0.0301(11) 0.0291(12) -0.0095(9) 0.0029(8) -0.0132(9)
C17 0.0341(12) 0.0375(13) 0.0292(12) -0.0179(10) 0.0065(9) -0.0156(10)
C18 0.0287(11) 0.0387(13) 0.0308(13) -0.0123(10) 0.0044(9) -0.0135(10)
C19 0.0458(14) 0.0492(15) 0.0324(14) -0.0195(12) 0.0095(11) -0.0197(12)
C20 0.0431(14) 0.0605(17) 0.0282(13) -0.0156(12) 0.0116(11) -0.0165(12)
C21 0.0393(14) 0.0458(15) 0.0354(14) -0.0159(11) 0.0092(11) -0.0058(12)
C22 0.0379(13) 0.0333(13) 0.0319(13) -0.0123(10) 0.0049(10) -0.0080(10)
C23 0.0239(11) 0.0317(12) 0.0273(12) -0.0058(9) 0.0027(9) -0.0103(10)
C24 0.0206(10) 0.0286(11) 0.0258(12) -0.0055(8) -0.0005(8) -0.0082(9)
C25 0.0329(12) 0.0217(11) 0.0316(13) -0.0070(9) 0.0017(9) -0.0085(9)
C26 0.0289(11) 0.0277(11) 0.0306(13) -0.0037(9) 0.0028(9) -0.0151(10)
C27 0.0484(15) 0.0391(14) 0.0310(14) 0.0101(11) 0.0091(11) -0.0123(11)
C28 0.0306(14) 0.0637(19) 0.0582(19) 0.0000(13) 0.0118(13) -0.0008(15)
C29 0.0617(16) 0.0244(12) 0.0347(14) -0.0080(11) 0.0088(12) -0.0141(10)
C30 0.0561(17) 0.0387(14) 0.0562(18) -0.0176(12) 0.0030(13) -0.0221(13)
C31 0.0426(14) 0.0608(17) 0.0345(14) -0.0299(13) 0.0037(11) -0.0192(12)
C32 0.0372(14) 0.0680(19) 0.0410(16) -0.0232(13) -0.0058(11) -0.0072(14)
C33 0.0509(15) 0.0391(13) 0.0378(14) -0.0238(11) 0.0157(11) -0.0231(11)
C34 0.0472(15) 0.0348(13) 0.0540(17) -0.0097(11) 0.0133(12) -0.0220(12)
C35 0.0241(11) 0.0402(13) 0.0294(12) -0.0064(9) 0.0059(9) -0.0120(10)
C36 0.0303(11) 0.0348(12) 0.0322(13) -0.0146(10) 0.0039(9) -0.0128(10)
C37 0.0361(13) 0.0513(15) 0.0373(14) -0.0200(11) 0.0100(10) -0.0207(12)
C38 0.0531(16) 0.0619(17) 0.0328(14) -0.0324(14) 0.0138(12) -0.0227(13)
C39 0.0518(16) 0.0513(16) 0.0314(14) -0.0256(13) -0.0020(11) -0.0121(12)
C40 0.0364(13) 0.0382(13) 0.0348(14) -0.0144(10) -0.0030(10) -0.0120(11)
C41 0.0276(11) 0.0304(12) 0.0324(13) -0.0127(9) 0.0008(9) -0.0114(10)
C42 0.0252(11) 0.0240(10) 0.0288(12) -0.0075(8) 0.0008(9) -0.0087(9)
C43 0.0211(10) 0.0330(12) 0.0330(13) -0.0055(9) -0.0033(9) -0.0121(10)
C44 0.0197(10) 0.0332(12) 0.0358(13) -0.0057(9) 0.0034(9) -0.0144(10)
C45 0.0235(10) 0.0244(11) 0.0299(12) -0.0080(8) 0.0016(9) -0.0101(9)
C46 0.0198(10) 0.0289(11) 0.0288(12) -0.0049(8) -0.0019(8) -0.0076(9)
C47 0.0223(10) 0.0274(11) 0.0313(13) -0.0072(8) 0.0018(9) -0.0104(9)
C48 0.0203(10) 0.0233(10) 0.0285(12) -0.0029(8) 0.0029(8) -0.0097(9)
C49 0.0198(10) 0.0274(11) 0.0310(12) -0.0083(8) 0.0040(8) -0.0096(9)
C50 0.0205(10) 0.0229(10) 0.0320(12) -0.0049(8) 0.0017(8) -0.0110(9)
C51 0.0265(11) 0.0371(12) 0.0297(12) -0.0123(9) 0.0034(9) -0.0141(10)
C52 0.0277(11) 0.0290(11) 0.0319(13) -0.0052(9) 0.0029(9) -0.0134(10)
C53 0.0341(12) 0.0464(14) 0.0334(14) -0.0108(11) 0.0014(10) -0.0191(11)
C54 0.0522(16) 0.0508(16) 0.0275(13) -0.0099(12) 0.0097(11) -0.0179(12)
C55 0.0468(15) 0.0462(15) 0.0339(14) -0.0154(12) 0.0197(11) -0.0177(12)
C56 0.0331(12) 0.0361(13) 0.0387(14) -0.0117(10) 0.0130(10) -0.0186(11)
C57 0.0268(11) 0.0232(11) 0.0333(12) -0.0038(8) 0.0056(9) -0.0128(9)
C58 0.0230(10) 0.0227(10) 0.0298(12) -0.0051(8) 0.0061(8) -0.0110(9)
C59 0.0206(10) 0.0301(11) 0.0351(13) -0.0095(9) 0.0072(9) -0.0131(10)
C60 0.0203(10) 0.0311(12) 0.0352(13) -0.0078(9) -0.0017(9) -0.0131(10)
C61 0.0207(11) 0.0612(17) 0.0352(14) -0.0096(11) 0.0024(9) -0.0146(12)
C62 0.0348(14) 0.0692(19) 0.0551(18) -0.0259(13) 0.0044(12) -0.0263(15)
C63 0.0393(14) 0.0423(14) 0.0397(15) 0.0019(11) 0.0110(11) -0.0125(12)
C64 0.0702(19) 0.0364(14) 0.0520(18) -0.0134(13) 0.0148(14) -0.0177(13)
C65 0.0518(15) 0.0493(15) 0.0400(15) -0.0296(13) 0.0086(12) -0.0208(12)
C66 0.0671(18) 0.0323(14) 0.0549(18) -0.0128(13) 0.0071(14) -0.0195(13)
C67 0.0236(11) 0.0597(16) 0.0342(14) -0.0142(11) 0.0005(9) -0.0171(12)
C68 0.0249(12) 0.0565(16) 0.0389(15) 0.0026(11) 0.0001(10) -0.0120(12)

loop_
_atom_type_symbol
_atom_type_description
_atom_type_scat_dispersion_real
_atom_type_scat_dispersion_imag
_atom_type_scat_source
C C 0.0033 0.0016 'International Tables Vol C Tables 4.2.6.8 and 6.1.1.4'
H H 0.0000 0.0000 'International Tables Vol C Tables 4.2.6.8 and 6.1.1.4'

loop_
_geom_angle_atom_site_label_1
_geom_angle_atom_site_label_2
_geom_angle_atom_site_label_3
_geom_angle
C2 C1 C13 100.90(17)
C2 C1 C29 111.98(19)
C13 C1 C29 111.30(18)
C2 C1 C27 111.39(19)
C13 C1 C27 110.58(18)
C29 C1 C27 110.38(19)
C3 C2 C7 120.2(2)
C3 C2 C1 128.5(2)
C7 C2 C1 111.33(19)
C2 C3 C4 118.8(2)
C2 C3 H3 120.6
C4 C3 H3 120.6
C5 C4 C3 120.8(2)
C5 C4 H4 119.6
C3 C4 H4 119.6
C6 C5 C4 120.5(2)
C6 C5 H5 119.7
C4 C5 H5 119.7
C5 C6 C7 118.8(2)
C5 C6 H6 120.6
C7 C6 H6 120.6
C6 C7 C2 121.0(2)
C6 C7 C8 130.8(2)
C2 C7 C8 108.17(18)
C9 C8 C13 119.96(19)
C9 C8 C7 131.27(19)
C13 C8 C7 108.77(18)
C10 C9 C8 119.05(19)
C10 C9 H9 120.5
C8 C9 H9 120.5
C9 C10 C11 121.96(19)
C9 C10 H10 119.0
C11 C10 H10 119.0
C12 C11 C10 118.24(19)
C12 C11 C14 121.58(18)
C10 C11 C14 120.14(18)
C13 C12 C11 119.97(19)
C13 C12 H12 120.0
C11 C12 H12 120.0
C12 C13 C8 120.82(19)
C12 C13 C1 128.36(19)
C8 C13 C1 110.82(18)
C26 C14 C15 117.96(19)
C26 C14 C11 121.23(19)
C15 C14 C11 120.77(18)
C16 C15 C14 120.35(19)
C16 C15 H15 119.8
C14 C15 H15 119.8
C15 C16 C24 120.85(19)
C15 C16 C17 128.28(19)
C24 C16 C17 110.83(18)
C16 C17 C18 101.15(17)
C16 C17 C33 113.38(18)
C18 C17 C33 113.56(18)
C16 C17 C31 109.23(18)
C18 C17 C31 110.45(19)
C33 C17 C31 108.86(18)
C19 C18 C23 119.8(2)
C19 C18 C17 129.2(2)
C23 C18 C17 110.95(19)
C20 C19 C18 118.9(2)
C20 C19 H19 120.5
C18 C19 H19 120.5
C21 C20 C19 120.9(2)
C21 C20 H20 119.6
C19 C20 H20 119.6
C20 C21 C22 120.6(2)
C20 C21 H21 119.7
C22 C21 H21 119.7
C23 C22 C21 118.5(2)
C23 C22 H22 120.7
C21 C22 H22 120.7
C22 C23 C18 121.2(2)
C22 C23 C24 130.6(2)
C18 C23 C24 108.22(19)
C25 C24 C16 119.91(19)
C25 C24 C23 131.6(2)
C16 C24 C23 108.49(18)
C24 C25 C26 119.1(2)
C24 C25 H25 120.5
C26 C25 H25 120.5
C25 C26 C14 121.8(2)
C25 C26 H26 119.1
C14 C26 H26 119.1
C28 C27 C1 114.6(2)
C28 C27 H27A 108.6
C1 C27 H27A 108.6
C28 C27 H27B 108.6
C1 C27 H27B 108.6
H27A C27 H27B 107.6
C27 C28 H28A 109.5
C27 C28 H28B 109.5
H28A C28 H28B 109.5
C27 C28 H28C 109.5
H28A C28 H28C 109.5
H28B C28 H28C 109.5
C30 C29 C1 114.36(18)
C30 C29 H29A 108.7
C1 C29 H29A 108.7
C30 C29 H29B 108.7
C1 C29 H29B 108.7
H29A C29 H29B 107.6
C29 C30 H30A 109.5
C29 C30 H30B 109.5
H30A C30 H30B 109.5
C29 C30 H30C 109.5
H30A C30 H30C 109.5
H30B C30 H30C 109.5
C32 C31 C17 115.2(2)
C32 C31 H31A 108.5
C17 C31 H31A 108.5
C32 C31 H31B 108.5
C17 C31 H31B 108.5
H31A C31 H31B 107.5
C31 C32 H32A 109.5
C31 C32 H32B 109.5
H32A C32 H32B 109.5
C31 C32 H32C 109.5
H32A C32 H32C 109.5
H32B C32 H32C 109.5
C34 C33 C17 115.01(18)
C34 C33 H33A 108.5
C17 C33 H33A 108.5
C34 C33 H33B 108.5
C17 C33 H33B 108.5
H33A C33 H33B 107.5
C33 C34 H34A 109.5
C33 C34 H34B 109.5
H34A C34 H34B 109.5
C33 C34 H34C 109.5
H34A C34 H34C 109.5
H34B C34 H34C 109.5
C36 C35 C47 101.28(17)
C36 C35 C61 112.77(19)
C47 C35 C61 112.22(19)
C36 C35 C63 110.72(19)
C47 C35 C63 110.34(18)
C61 C35 C63 109.32(19)
C37 C36 C41 120.1(2)
C37 C36 C35 128.9(2)
C41 C36 C35 110.94(19)
C36 C37 C38 119.4(2)
C36 C37 H37 120.3
C38 C37 H37 120.3
C39 C38 C37 120.3(2)
C39 C38 H38 119.8
C37 C38 H38 119.8
C40 C39 C38 120.6(2)
C40 C39 H39 119.7
C38 C39 H39 119.7
C39 C40 C41 119.2(2)
C39 C40 H40 120.4
C41 C40 H40 120.4
C40 C41 C36 120.3(2)
C40 C41 C42 131.2(2)
C36 C41 C42 108.52(19)
C43 C42 C47 120.0(2)
C43 C42 C41 131.43(19)
C47 C42 C41 108.61(18)
C44 C43 C42 119.20(19)
C44 C43 H43 120.4
C42 C43 H43 120.4
C43 C44 C45 121.89(19)
C43 C44 H44 119.1
C45 C44 H44 119.1
C44 C45 C46 118.03(19)
C44 C45 C48 120.27(18)
C46 C45 C48 121.70(18)
C47 C46 C45 120.52(19)
C47 C46 H46 119.7
C45 C46 H46 119.7
C46 C47 C42 120.34(19)
C46 C47 C35 129.15(19)
C42 C47 C35 110.50(18)
C60 C48 C49 118.57(19)
C60 C48 C45 119.50(18)
C49 C48 C45 121.93(18)
C50 C49 C48 119.98(18)
C50 C49 H49 120.0
C48 C49 H49 120.0
C49 C50 C58 120.47(19)
C49 C50 C51 129.25(18)
C58 C50 C51 110.26(18)
C50 C51 C52 101.41(17)
C50 C51 C67 112.91(18)
C52 C51 C67 113.67(19)
C50 C51 C65 110.23(18)
C52 C51 C65 109.73(18)
C67 C51 C65 108.73(18)
C53 C52 C57 120.2(2)
C53 C52 C51 129.0(2)
C57 C52 C51 110.72(19)
C52 C53 C54 119.1(2)
C52 C53 H53 120.4
C54 C53 H53 120.4
C55 C54 C53 120.6(2)
C55 C54 H54 119.7
C53 C54 H54 119.7
C56 C55 C54 120.6(2)
C56 C55 H55 119.7
C54 C55 H55 119.7
C55 C56 C57 118.8(2)
C55 C56 H56 120.6
C57 C56 H56 120.6
C56 C57 C52 120.6(2)
C56 C57 C58 130.9(2)
C52 C57 C58 108.44(18)
C59 C58 C50 120.14(19)
C59 C58 C57 131.10(19)
C50 C58 C57 108.74(18)
C60 C59 C58 119.15(19)
C60 C59 H59 120.4
C58 C59 H59 120.4
C59 C60 C48 121.68(19)
C59 C60 H60 119.2
C48 C60 H60 119.2
C62 C61 C35 115.13(19)
C62 C61 H61A 108.5
C35 C61 H61A 108.5
C62 C61 H61B 108.5
C35 C61 H61B 108.5
H61A C61 H61B 107.5
C61 C62 H62A 109.5
C61 C62 H62B 109.5
H62A C62 H62B 109.5
C61 C62 H62C 109.5
H62A C62 H62C 109.5
H62B C62 H62C 109.5
C64 C63 C35 115.0(2)
C64 C63 H63A 108.5
C35 C63 H63A 108.5
C64 C63 H63B 108.5
C35 C63 H63B 108.5
H63A C63 H63B 107.5
C63 C64 H64A 109.5
C63 C64 H64B 109.5
H64A C64 H64B 109.5
C63 C64 H64C 109.5
H64A C64 H64C 109.5
H64B C64 H64C 109.5
C66 C65 C51 115.11(19)
C66 C65 H65A 108.5
C51 C65 H65A 108.5
C66 C65 H65B 108.5
C51 C65 H65B 108.5
H65A C65 H65B 107.5
C65 C66 H66A 109.5
C65 C66 H66B 109.5
H66A C66 H66B 109.5
C65 C66 H66C 109.5
H66A C66 H66C 109.5
H66B C66 H66C 109.5
C68 C67 C51 115.13(19)
C68 C67 H67A 108.5
C51 C67 H67A 108.5
C68 C67 H67B 108.5
C51 C67 H67B 108.5
H67A C67 H67B 107.5
C67 C68 H68A 109.5
C67 C68 H68B 109.5
H68A C68 H68B 109.5
C67 C68 H68C 109.5
H68A C68 H68C 109.5
H68B C68 H68C 109.5

loop_
_geom_bond_atom_site_label_1
_geom_bond_atom_site_label_2
_geom_bond_distance
C1 C2 1.528(3)
C1 C13 1.530(3)
C1 C29 1.541(3)
C1 C27 1.547(3)
C2 C3 1.387(3)
C2 C7 1.397(3)
C3 C4 1.397(3)
C3 H3 0.9500
C4 C5 1.388(3)
C4 H4 0.9500
C5 C6 1.388(3)
C5 H5 0.9500
C6 C7 1.389(3)
C6 H6 0.9500
C7 C8 1.472(3)
C8 C9 1.388(3)
C8 C13 1.399(3)
C9 C10 1.383(3)
C9 H9 0.9500
C10 C11 1.405(3)
C10 H10 0.9500
C11 C12 1.402(3)
C11 C14 1.483(3)
C12 C13 1.384(3)
C12 H12 0.9500
C14 C26 1.404(3)
C14 C15 1.407(3)
C15 C16 1.373(3)
C15 H15 0.9500
C16 C24 1.401(3)
C16 C17 1.520(3)
C17 C18 1.526(3)
C17 C33 1.541(3)
C17 C31 1.558(3)
C18 C19 1.394(3)
C18 C23 1.398(3)
C19 C20 1.392(3)
C19 H19 0.9500
C20 C21 1.387(4)
C20 H20 0.9500
C21 C22 1.391(3)
C21 H21 0.9500
C22 C23 1.390(3)
C22 H22 0.9500
C23 C24 1.472(3)
C24 C25 1.386(3)
C25 C26 1.389(3)
C25 H25 0.9500
C26 H26 0.9500
C27 C28 1.521(4)
C27 H27A 0.9900
C27 H27B 0.9900
C28 H28A 0.9800
C28 H28B 0.9800
C28 H28C 0.9800
C29 C30 1.520(3)
C29 H29A 0.9900
C29 H29B 0.9900
C30 H30A 0.9800
C30 H30B 0.9800
C30 H30C 0.9800
C31 C32 1.521(4)
C31 H31A 0.9900
C31 H31B 0.9900
C32 H32A 0.9800
C32 H32B 0.9800
C32 H32C 0.9800
C33 C34 1.522(3)
C33 H33A 0.9900
C33 H33B 0.9900
C34 H34A 0.9800
C34 H34B 0.9800
C34 H34C 0.9800
C35 C36 1.525(3)
C35 C47 1.528(3)
C35 C61 1.542(3)
C35 C63 1.550(3)
C36 C37 1.383(3)
C36 C41 1.401(3)
C37 C38 1.396(3)
C37 H37 0.9500
C38 C39 1.392(4)
C38 H38 0.9500
C39 C40 1.383(3)
C39 H39 0.9500
C40 C41 1.396(3)
C40 H40 0.9500
C41 C42 1.466(3)
C42 C43 1.393(3)
C42 C47 1.407(3)
C43 C44 1.383(3)
C43 H43 0.9500
C44 C45 1.407(3)
C44 H44 0.9500
C45 C46 1.409(3)
C45 C48 1.480(3)
C46 C47 1.379(3)
C46 H46 0.9500
C48 C60 1.408(3)
C48 C49 1.408(3)
C49 C50 1.383(3)
C49 H49 0.9500
C50 C58 1.409(3)
C50 C51 1.526(3)
C51 C52 1.528(3)
C51 C67 1.544(3)
C51 C65 1.555(3)
C52 C53 1.384(3)
C52 C57 1.401(3)
C53 C54 1.392(3)
C53 H53 0.9500
C54 C55 1.391(4)
C54 H54 0.9500
C55 C56 1.386(3)
C55 H55 0.9500
C56 C57 1.392(3)
C56 H56 0.9500
C57 C58 1.468(3)
C58 C59 1.391(3)
C59 C60 1.384(3)
C59 H59 0.9500
C60 H60 0.9500
C61 C62 1.516(4)
C61 H61A 0.9900
C61 H61B 0.9900
C62 H62A 0.9800
C62 H62B 0.9800
C62 H62C 0.9800
C63 C64 1.524(4)
C63 H63A 0.9900
C63 H63B 0.9900
C64 H64A 0.9800
C64 H64B 0.9800
C64 H64C 0.9800
C65 C66 1.518(4)
C65 H65A 0.9900
C65 H65B 0.9900
C66 H66A 0.9800
C66 H66B 0.9800
C66 H66C 0.9800
C67 C68 1.519(3)
C67 H67A 0.9900
C67 H67B 0.9900
C68 H68A 0.9800
C68 H68B 0.9800
C68 H68C 0.9800

loop_
_geom_hbond_atom_site_label_D
_geom_hbond_atom_site_label_H
_geom_hbond_atom_site_label_A
_geom_hbond_site_symmetry_A
_geom_hbond_distance_DH
_geom_hbond_distance_HA
_geom_hbond_distance_DA
_geom_hbond_angle_DHA
_geom_hbond_publ_flag
C43 H43 Cg3 2_556 0.95 2.64 3.49 150 y
C60 H60 Cg4 2_556 0.95 3.15 3.83 130 y

loop_
_geom_torsion_atom_site_label_1
_geom_torsion_atom_site_label_2
_geom_torsion_atom_site_label_3
_geom_torsion_atom_site_label_4
_geom_torsion
C13 C1 C2 C3 -178.7(2)
C29 C1 C2 C3 -60.2(3)
C27 C1 C2 C3 63.9(3)
C13 C1 C2 C7 0.4(2)
C29 C1 C2 C7 118.9(2)
C27 C1 C2 C7 -116.9(2)
C7 C2 C3 C4 -0.9(4)
C1 C2 C3 C4 178.1(2)
C2 C3 C4 C5 0.1(4)
C3 C4 C5 C6 0.5(4)
C4 C5 C6 C7 -0.3(3)
C5 C6 C7 C2 -0.5(3)
C5 C6 C7 C8 -178.3(2)
C3 C2 C7 C6 1.1(3)
C1 C2 C7 C6 -178.08(19)
C3 C2 C7 C8 179.3(2)
C1 C2 C7 C8 0.1(2)
C6 C7 C8 C9 -2.0(4)
C2 C7 C8 C9 -180.0(2)
C6 C7 C8 C13 177.2(2)
C2 C7 C8 C13 -0.7(2)
C13 C8 C9 C10 -0.6(3)
C7 C8 C9 C10 178.6(2)
C8 C9 C10 C11 -0.1(3)
C9 C10 C11 C12 0.6(3)
C9 C10 C11 C14 -177.13(19)
C10 C11 C12 C13 -0.5(3)
C14 C11 C12 C13 177.22(18)
C11 C12 C13 C8 -0.1(3)
C11 C12 C13 C1 -179.8(2)
C9 C8 C13 C12 0.7(3)
C7 C8 C13 C12 -178.66(19)
C9 C8 C13 C1 -179.60(19)
C7 C8 C13 C1 1.0(2)
C2 C1 C13 C12 178.8(2)
C29 C1 C13 C12 59.8(3)
C27 C1 C13 C12 -63.3(3)
C2 C1 C13 C8 -0.9(2)
C29 C1 C13 C8 -119.9(2)
C27 C1 C13 C8 117.1(2)
C12 C11 C14 C26 -28.5(3)
C10 C11 C14 C26 149.19(19)
C12 C11 C14 C15 153.81(19)
C10 C11 C14 C15 -28.5(3)
C26 C14 C15 C16 -1.6(3)
C11 C14 C15 C16 176.17(18)
C14 C15 C16 C24 0.0(3)
C14 C15 C16 C17 177.69(19)
C15 C16 C17 C18 176.2(2)
C24 C16 C17 C18 -5.9(2)
C15 C16 C17 C33 54.3(3)
C24 C16 C17 C33 -127.80(19)
C15 C16 C17 C31 -67.3(3)
C24 C16 C17 C31 110.6(2)
C16 C17 C18 C19 -175.7(2)
C33 C17 C18 C19 -53.9(3)
C31 C17 C18 C19 68.7(3)
C16 C17 C18 C23 5.7(2)
C33 C17 C18 C23 127.6(2)
C31 C17 C18 C23 -109.8(2)
C23 C18 C19 C20 0.0(3)
C17 C18 C19 C20 -178.4(2)
C18 C19 C20 C21 0.8(4)
C19 C20 C21 C22 -0.8(4)
C20 C21 C22 C23 -0.1(4)
C21 C22 C23 C18 0.9(3)
C21 C22 C23 C24 -177.2(2)
C19 C18 C23 C22 -0.9(3)
C17 C18 C23 C22 177.8(2)
C19 C18 C23 C24 177.6(2)
C17 C18 C23 C24 -3.7(2)
C15 C16 C24 C25 1.6(3)
C17 C16 C24 C25 -176.48(18)
C15 C16 C24 C23 -177.86(18)
C17 C16 C24 C23 4.1(2)
C22 C23 C24 C25 -1.3(4)
C18 C23 C24 C25 -179.6(2)
C22 C23 C24 C16 178.1(2)
C18 C23 C24 C16 -0.2(2)
C16 C24 C25 C26 -1.5(3)
C23 C24 C25 C26 177.9(2)
C24 C25 C26 C14 -0.2(3)
C15 C14 C26 C25 1.7(3)
C11 C14 C26 C25 -176.03(19)
C2 C1 C27 C28 61.6(3)
C13 C1 C27 C28 -49.7(3)
C29 C1 C27 C28 -173.3(2)
C2 C1 C29 C30 -57.2(3)
C13 C1 C29 C30 54.9(3)
C27 C1 C29 C30 178.1(2)
C16 C17 C31 C32 -50.0(3)
C18 C17 C31 C32 60.4(3)
C33 C17 C31 C32 -174.3(2)
C16 C17 C33 C34 54.3(3)
C18 C17 C33 C34 -60.5(3)
C31 C17 C33 C34 176.0(2)
C47 C35 C36 C37 178.8(2)
C61 C35 C36 C37 58.6(3)
C63 C35 C36 C37 -64.2(3)
C47 C35 C36 C41 -2.5(2)
C61 C35 C36 C41 -122.7(2)
C63 C35 C36 C41 114.5(2)
C41 C36 C37 C38 1.5(3)
C35 C36 C37 C38 -179.9(2)
C36 C37 C38 C39 -0.9(4)
C37 C38 C39 C40 0.1(4)
C38 C39 C40 C41 0.0(4)
C39 C40 C41 C36 0.6(3)
C39 C40 C41 C42 179.8(2)
C37 C36 C41 C40 -1.4(3)
C35 C36 C41 C40 179.8(2)
C37 C36 C41 C42 179.2(2)
C35 C36 C41 C42 0.4(2)
C40 C41 C42 C43 2.9(4)
C36 C41 C42 C43 -177.9(2)
C40 C41 C42 C47 -177.1(2)
C36 C41 C42 C47 2.2(2)
C47 C42 C43 C44 1.1(3)
C41 C42 C43 C44 -178.8(2)
C42 C43 C44 C45 0.9(3)
C43 C44 C45 C46 -1.5(3)
C43 C44 C45 C48 179.1(2)
C44 C45 C46 C47 -0.1(3)
C48 C45 C46 C47 179.35(19)
C45 C46 C47 C42 2.1(3)
C45 C46 C47 C35 -176.5(2)
C43 C42 C47 C46 -2.7(3)
C41 C42 C47 C46 177.29(19)
C43 C42 C47 C35 176.16(19)
C41 C42 C47 C35 -3.9(2)
C36 C35 C47 C46 -177.4(2)
C61 C35 C47 C46 -56.9(3)
C63 C35 C47 C46 65.3(3)
C36 C35 C47 C42 3.9(2)
C61 C35 C47 C42 124.4(2)
C63 C35 C47 C42 -113.4(2)
C44 C45 C48 C60 40.5(3)
C46 C45 C48 C60 -138.9(2)
C44 C45 C48 C49 -139.9(2)
C46 C45 C48 C49 40.7(3)
C60 C48 C49 C50 1.1(3)
C45 C48 C49 C50 -178.48(19)
C48 C49 C50 C58 -0.1(3)
C48 C49 C50 C51 -178.5(2)
C49 C50 C51 C52 -175.5(2)
C58 C50 C51 C52 6.0(2)
C49 C50 C51 C67 -53.5(3)
C58 C50 C51 C67 128.04(19)
C49 C50 C51 C65 68.4(3)
C58 C50 C51 C65 -110.1(2)
C50 C51 C52 C53 176.2(2)
C67 C51 C52 C53 54.7(3)
C65 C51 C52 C53 -67.2(3)
C50 C51 C52 C57 -6.3(2)
C67 C51 C52 C57 -127.8(2)
C65 C51 C52 C57 110.2(2)
C57 C52 C53 C54 0.0(3)
C51 C52 C53 C54 177.3(2)
C52 C53 C54 C55 -0.9(4)
C53 C54 C55 C56 0.8(4)
C54 C55 C56 C57 0.1(3)
C55 C56 C57 C52 -1.0(3)
C55 C56 C57 C58 177.4(2)
C53 C52 C57 C56 0.9(3)
C51 C52 C57 C56 -176.79(19)
C53 C52 C57 C58 -177.81(19)
C51 C52 C57 C58 4.5(2)
C49 C50 C58 C59 -1.0(3)
C51 C50 C58 C59 177.66(18)
C49 C50 C58 C57 177.56(18)
C51 C50 C58 C57 -3.8(2)
C56 C57 C58 C59 -0.6(4)
C52 C57 C58 C59 177.9(2)
C56 C57 C58 C50 -179.0(2)
C52 C57 C58 C50 -0.4(2)
C50 C58 C59 C60 1.1(3)
C57 C58 C59 C60 -177.1(2)
C58 C59 C60 C48 -0.1(3)
C49 C48 C60 C59 -1.0(3)
C45 C48 C60 C59 178.57(19)
C36 C35 C61 C62 59.2(3)
C47 C35 C61 C62 -54.4(3)
C63 C35 C61 C62 -177.2(2)
C36 C35 C63 C64 -52.6(3)
C47 C35 C63 C64 58.7(3)
C61 C35 C63 C64 -177.4(2)
C50 C51 C65 C66 58.4(3)
C52 C51 C65 C66 -52.5(3)
C67 C51 C65 C66 -177.4(2)
C50 C51 C67 C68 -57.4(3)
C52 C51 C67 C68 57.4(3)
C65 C51 C67 C68 179.9(2)
